data_9002390
loop_
_publ_author_name
'Paar, W. H.'
'Miletich, R.'
'Topa, D.'
'Criddle, A. J.'
'De Brodtkorb, M. K.'
'Amthauer, G.'
'Tippelt, G.'

_publ_section_title
;
 Suredaite, PbSnS3, a new mineral species, from the Pirquitas Ag-Sn deposit,
 NW-Argentina: Mineralogy and crystal structure
;
_journal_name_full 'American Mineralogist'
_journal_page_first 1066
_journal_page_last 1075
_journal_volume 85
_journal_year 2000
_chemical_formula_sum 'Fe0.01 Pb0.92 S3 Sn1.07'
_chemical_name_mineral Suredaite
_space_group_IT_number 62
_symmetry_space_group_name_Hall '-P 2ac 2n'
_symmetry_space_group_name_H-M 'P n m a'
_cell_angle_alpha 90
_cell_angle_beta 90
_cell_angle_gamma 90
_cell_length_a 8.8221
_cell_length_b 3.7728
_cell_length_c 14.0076
_cell_formula_units_Z 4
_cell_volume 466.229
_database_code_amcsd 0002474
_exptl_crystal_density_diffrn 5.904
_cod_original_formula_sum 'Pb.92 Sn1.07 Fe.01 S3'
_cod_database_code 9002390

loop_
_space_group_symop_operation_xyz
x,y,z
x,1/2-y,z
-x,1/2+y,-z
1/2-x,1/2+y,1/2+z
1/2+x,1/2-y,1/2-z
1/2+x,y,1/2-z
1/2-x,-y,1/2+z
-x,-y,-z

loop_
_atom_site_aniso_label
_atom_site_aniso_U_11
_atom_site_aniso_U_22
_atom_site_aniso_U_33
_atom_site_aniso_U_12
_atom_site_aniso_U_13
_atom_site_aniso_U_23
PbA 0.04298 0.01940 0.03380 0.00000 -0.00063 0.00000
SnA 0.04298 0.01940 0.03380 0.00000 -0.00063 0.00000
SnB 0.01459 0.01608 0.01392 0.00000 0.00125 0.00000
FeB 0.01459 0.01608 0.01392 0.00000 0.00125 0.00000
S1 0.02484 0.01226 0.01491 0.00000 -0.00876 0.00000
S2 0.00473 0.02235 0.01292 0.00000 -0.00376 0.00000
S3 0.02957 0.01082 0.01590 0.00000 -0.01252 0.00000

loop_
_atom_site_label
_atom_site_fract_x
_atom_site_fract_y
_atom_site_fract_z
_atom_site_occupancy
PbA 0.50300 0.75000 0.17050 0.92000
SnA 0.50300 0.75000 0.17050 0.08000
SnB 0.16550 0.25000 0.05210 0.99000
FeB 0.16550 0.25000 0.05210 0.01000
S1 -0.01140 0.75000 0.10620 1.00000
S2 0.33940 0.75000 -0.00660 1.00000
S3 0.28550 0.25000 0.21320 1.00000

loop_
_cod_related_entry_id
_cod_related_entry_database
_cod_related_entry_code
1 AMCSD 0002474
